data_4315518
loop_
_publ_author_name
'Hyun Young Kwak'
'Dae Won Ryu'
'Jin Wuk Lee'
'Jung Hee Yoon'
'Hyoung Chan Kim'
'Eui Kwan Koh'
'Jamin Krinsky'
'Chang Seop Hong'

_publ_section_title
;
 Cyanide-Bridged Fe(III)-Mn(III) Bimetallic Systems Assembled from
 thefac-Fe Tricyanide and Mn Schiff bases: Structures, Magnetic
 Properties, and Density Functional Theory Calculations
;
_journal_name_full 'Inorganic Chemistry'
_journal_page_first 4632
_journal_page_last 4642
_journal_paper_doi 10.1021/ic100301q
_journal_volume 49
_journal_year 2010
_chemical_formula_sum 'C38 H32 B Fe Mn N11 O2'
_chemical_formula_weight 796.35
_chemical_name_systematic
;
 ?
;
_space_group_IT_number 14
_symmetry_cell_setting monoclinic
_symmetry_space_group_name_Hall '-P 2ybc'
_symmetry_space_group_name_H-M 'P 1 21/c 1'
_atom_sites_solution_hydrogens geom
_atom_sites_solution_primary direct
_atom_sites_solution_secondary difmap
_audit_creation_method SHELXL-97
_cell_angle_alpha 90.00
_cell_angle_beta 91.595(5)
_cell_angle_gamma 90.00
_cell_formula_units_Z 4
_cell_length_a 12.3691(17)
_cell_length_b 14.118(2)
_cell_length_c 23.229(3)
_cell_measurement_reflns_used 7778
_cell_measurement_temperature 293(2)
_cell_measurement_theta_max 28.1625
_cell_measurement_theta_min 2.3395
_cell_volume 4054.8(10)
_computing_cell_refinement 'Bruker SMART APEXII'
_computing_data_collection 'Bruker SMART APEXII'
_computing_data_reduction 'Bruker SAINT'
_computing_molecular_graphics WingX
_computing_publication_material WingX
_computing_structure_refinement 'SHELXL-97 (Sheldrick, 1997)'
_computing_structure_solution SHELXTL
_diffrn_ambient_temperature 293(2)
_diffrn_measured_fraction_theta_full 0.993
_diffrn_measured_fraction_theta_max 0.993
_diffrn_measurement_device_type 'CCD detector'
_diffrn_measurement_method omega
_diffrn_radiation_monochromator graphite
_diffrn_radiation_source 'fine-focus sealed tube'
_diffrn_radiation_type MoK\a
_diffrn_radiation_wavelength 0.71073
_diffrn_reflns_av_R_equivalents 0.0643
_diffrn_reflns_av_sigmaI/netI 0.0762
_diffrn_reflns_limit_h_max 16
_diffrn_reflns_limit_h_min -16
_diffrn_reflns_limit_k_max 17
_diffrn_reflns_limit_k_min -18
_diffrn_reflns_limit_l_max 30
_diffrn_reflns_limit_l_min -30
_diffrn_reflns_number 41750
_diffrn_reflns_theta_full 28.36
_diffrn_reflns_theta_max 28.36
_diffrn_reflns_theta_min 1.65
_exptl_absorpt_coefficient_mu 0.716
_exptl_absorpt_correction_T_max 0.9823
_exptl_absorpt_correction_T_min 0.9550
_exptl_absorpt_correction_type multi-scan
_exptl_absorpt_process_details sadabs
_exptl_crystal_colour red
_exptl_crystal_density_diffrn 1.304
_exptl_crystal_density_method 'not measured'
_exptl_crystal_description plate
_exptl_crystal_F_000 1636
_exptl_crystal_size_max 0.07
_exptl_crystal_size_mid 0.03
_exptl_crystal_size_min 0.03
_platon_squeeze_details ' ?'
_refine_diff_density_max 1.113
_refine_diff_density_min -0.475
_refine_diff_density_rms 0.085
_refine_ls_extinction_method none
_refine_ls_goodness_of_fit_ref 1.041
_refine_ls_hydrogen_treatment mixed
_refine_ls_matrix_type full
_refine_ls_number_parameters 491
_refine_ls_number_reflns 10055
_refine_ls_number_restraints 0
_refine_ls_restrained_S_all 1.041
_refine_ls_R_factor_all 0.1126
_refine_ls_R_factor_gt 0.0722
_refine_ls_shift/su_max 0.001
_refine_ls_shift/su_mean 0.000
_refine_ls_structure_factor_coef Fsqd
_refine_ls_weighting_details 'calc w=1/[\s^2^(Fo^2^)+(0.0814P)^2^+3.3745P] where P=(Fo^2^+2Fc^2^)/3'
_refine_ls_weighting_scheme calc
_refine_ls_wR_factor_gt 0.1660
_refine_ls_wR_factor_ref 0.1820
_reflns_number_gt 6327
_reflns_number_total 10055
_reflns_threshold_expression >2sigma(I)
_cod_data_source_file ic100301q_si_006.cif
_cod_data_source_block squeezed
_cod_database_code 4315518

loop_
_symmetry_equiv_pos_as_xyz
'x, y, z'
'-x, y+1/2, -z+1/2'
'-x, -y, -z'
'x, -y-1/2, z-1/2'

loop_
_atom_site_label
_atom_site_type_symbol
_atom_site_fract_x
_atom_site_fract_y
_atom_site_fract_z
_atom_site_U_iso_or_equiv
_atom_site_adp_type
_atom_site_occupancy
_atom_site_symmetry_multiplicity
_atom_site_calc_flag
_atom_site_refinement_flags
_atom_site_disorder_assembly
_atom_site_disorder_group
Fe1 Fe 0.25197(4) 0.80695(4) 0.19682(2) 0.02568(15) Uani 1 1 d . . .
C1 C 0.3837(3) 0.7844(3) 0.24124(16) 0.0282(8) Uani 1 1 d . . .
N1 N 0.4608(2) 0.7618(2) 0.26635(14) 0.0326(7) Uani 1 1 d . . .
C2 C 0.1914(3) 0.8697(3) 0.26192(18) 0.0336(9) Uani 1 1 d . . .
N2 N 0.1550(3) 0.9091(3) 0.30017(16) 0.0477(9) Uani 1 1 d . . .
C3 C 0.3055(3) 0.9290(3) 0.17593(16) 0.0277(8) Uani 1 1 d . . .
N3 N 0.3358(2) 1.0041(2) 0.16488(13) 0.0316(7) Uani 1 1 d . . .
N4 N 0.1961(2) 0.6811(2) 0.22053(15) 0.0326(7) Uani 1 1 d . . .
N5 N 0.1465(2) 0.6240(2) 0.18100(15) 0.0336(7) Uani 1 1 d . . .
N6 N 0.3135(2) 0.7471(2) 0.12871(14) 0.0307(7) Uani 1 1 d . . .
C4 C 0.1936(3) 0.6362(3) 0.27124(19) 0.0356(9) Uani 1 1 d . . .
H4 H 0.2230 0.6594 0.3057 0.043 Uiso 1 1 calc R . .
C5 C 0.1405(3) 0.5496(3) 0.2647(2) 0.0429(11) Uani 1 1 d . . .
H5 H 0.1270 0.5050 0.2931 0.052 Uiso 1 1 calc R . .
C6 C 0.1125(3) 0.5446(3) 0.2073(2) 0.0429(11) Uani 1 1 d . . .
H6 H 0.0760 0.4946 0.1893 0.051 Uiso 1 1 calc R . .
N7 N 0.2568(3) 0.6788(2) 0.09992(15) 0.0362(8) Uani 1 1 d . . .
N8 N 0.1174(2) 0.8247(2) 0.15098(13) 0.0288(7) Uani 1 1 d . . .
C7 C 0.4078(3) 0.7572(3) 0.10229(17) 0.0347(9) Uani 1 1 d . . .
H7 H 0.4617 0.8002 0.1129 0.042 Uiso 1 1 calc R . .
C8 C 0.4127(4) 0.6946(3) 0.0573(2) 0.0497(11) Uani 1 1 d . . .
H8 H 0.4695 0.6865 0.0325 0.060 Uiso 1 1 calc R . .
C9 C 0.3155(4) 0.6459(3) 0.05659(19) 0.0457(11) Uani 1 1 d . . .
H9 H 0.2947 0.5988 0.0306 0.055 Uiso 1 1 calc R . .
N9 N 0.0784(2) 0.7521(2) 0.11752(15) 0.0363(8) Uani 1 1 d . . .
N10 N 0.5028(3) 0.5598(2) 0.24642(14) 0.0401(8) Uani 1 1 d . . .
C10 C 0.0503(3) 0.8970(3) 0.14328(19) 0.0404(10) Uani 1 1 d . . .
H10 H 0.0575 0.9557 0.1612 0.049 Uiso 1 1 calc R . .
C11 C -0.0322(4) 0.8723(3) 0.1047(2) 0.0531(12) Uani 1 1 d . . .
H11 H -0.0896 0.9100 0.0918 0.064 Uiso 1 1 calc R . .
C12 C -0.0116(3) 0.7813(3) 0.0895(2) 0.0458(11) Uani 1 1 d . . .
H12 H -0.0532 0.7452 0.0638 0.055 Uiso 1 1 calc R . .
B1 B 0.1398(4) 0.6566(3) 0.1185(2) 0.0386(11) Uani 1 1 d . . .
H1 H 0.099(3) 0.609(3) 0.0906(17) 0.037(11) Uiso 1 1 d . . .
Mn1 Mn 0.57035(4) 0.63947(4) 0.30680(3) 0.03254(17) Uani 1 1 d . . .
N11 N 0.6899(3) 0.6560(3) 0.25208(17) 0.0476(10) Uani 1 1 d . . .
O1 O 0.45684(19) 0.61164(17) 0.35578(11) 0.0294(6) Uani 1 1 d . . .
O2 O 0.6384(2) 0.72361(19) 0.35821(13) 0.0394(7) Uani 1 1 d . . .
C13 C 0.7384(3) 0.7556(3) 0.3609(2) 0.0474(12) Uani 1 1 d . . .
C14 C 0.7644(4) 0.8145(3) 0.4126(2) 0.0523(14) Uani 1 1 d . . .
C15 C 0.6880(4) 0.8363(3) 0.4527(2) 0.0530(12) Uani 1 1 d . . .
H15 H 0.6172 0.8152 0.4473 0.064 Uiso 1 1 calc R . .
C16 C 0.7163(5) 0.8894(4) 0.5006(3) 0.0671(16) Uani 1 1 d . . .
H16 H 0.6635 0.9042 0.5268 0.081 Uiso 1 1 calc R . .
C17 C 0.8201(5) 0.9210(4) 0.5107(3) 0.0729(17) Uani 1 1 d . . .
H17 H 0.8381 0.9559 0.5435 0.088 Uiso 1 1 calc R . .
C18 C 0.8951(4) 0.9001(3) 0.4716(2) 0.0528(13) Uani 1 1 d . . .
H18 H 0.9656 0.9209 0.4787 0.063 Uiso 1 1 calc R . .
C19 C 0.8732(4) 0.8489(4) 0.4210(3) 0.0625(15) Uani 1 1 d . . .
C20 C 0.9446(4) 0.8275(4) 0.3791(3) 0.0696(16) Uani 1 1 d . . .
H20 H 1.0152 0.8487 0.3849 0.084 Uiso 1 1 calc R . .
C21 C 0.9235(4) 0.7791(4) 0.3305(3) 0.0644(15) Uani 1 1 d . . .
H21 H 0.9770 0.7701 0.3037 0.077 Uiso 1 1 calc R . .
C22 C 0.8131(3) 0.7401(4) 0.3199(2) 0.0531(13) Uani 1 1 d . . .
C23 C 0.7893(4) 0.6898(3) 0.2669(3) 0.0605(16) Uani 1 1 d . . .
C24 C 0.8759(4) 0.6762(5) 0.2220(3) 0.092(2) Uani 1 1 d . . .
H24A H 0.8457 0.6421 0.1896 0.138 Uiso 1 1 calc R . .
H24B H 0.9354 0.6410 0.2386 0.138 Uiso 1 1 calc R . .
H24C H 0.9010 0.7370 0.2095 0.138 Uiso 1 1 calc R . .
C25 C 0.6662(4) 0.6051(4) 0.1990(2) 0.0636(16) Uani 1 1 d . . .
H25A H 0.7028 0.5444 0.2000 0.076 Uiso 1 1 calc R . .
H25B H 0.6928 0.6410 0.1667 0.076 Uiso 1 1 calc R . .
C26 C 0.5454(5) 0.5896(4) 0.1908(2) 0.0615(15) Uani 1 1 d . . .
H26A H 0.5105 0.6478 0.1780 0.074 Uiso 1 1 calc R . .
H26B H 0.5314 0.5412 0.1619 0.074 Uiso 1 1 calc R . .
C27 C 0.4295(3) 0.4957(3) 0.25272(18) 0.0394(10) Uani 1 1 d . . .
C28 C 0.3756(4) 0.4504(4) 0.2009(2) 0.0583(14) Uani 1 1 d . . .
H28A H 0.4059 0.4758 0.1665 0.087 Uiso 1 1 calc R . .
H28B H 0.2994 0.4634 0.2008 0.087 Uiso 1 1 calc R . .
H28C H 0.3872 0.3832 0.2022 0.087 Uiso 1 1 calc R . .
C29 C 0.3965(3) 0.4682(3) 0.31036(18) 0.0328(9) Uani 1 1 d . . .
C30 C 0.3453(3) 0.3785(3) 0.3186(2) 0.0423(11) Uani 1 1 d . . .
H30 H 0.3341 0.3391 0.2870 0.051 Uiso 1 1 calc R . .
C31 C 0.3129(3) 0.3491(3) 0.3700(2) 0.0475(12) Uani 1 1 d . . .
H31 H 0.2823 0.2893 0.3736 0.057 Uiso 1 1 calc R . .
C32 C 0.3247(3) 0.4083(3) 0.4193(2) 0.0404(10) Uani 1 1 d . . .
C33 C 0.2907(4) 0.3815(4) 0.4746(2) 0.0628(15) Uani 1 1 d . . .
H33 H 0.2583 0.3226 0.4790 0.075 Uiso 1 1 calc R . .
C34 C 0.3034(5) 0.4377(5) 0.5210(2) 0.083(2) Uani 1 1 d . . .
H34 H 0.2804 0.4179 0.5569 0.100 Uiso 1 1 calc R . .
C35 C 0.3526(5) 0.5281(4) 0.5144(2) 0.0695(17) Uani 1 1 d . . .
H35 H 0.3613 0.5679 0.5461 0.083 Uiso 1 1 calc R . .
C36 C 0.3869(4) 0.5566(3) 0.46212(18) 0.0454(11) Uani 1 1 d . . .
H36 H 0.4196 0.6155 0.4586 0.055 Uiso 1 1 calc R . .
C37 C 0.3738(3) 0.4982(3) 0.41318(17) 0.0317(9) Uani 1 1 d . . .
C38 C 0.4115(3) 0.5267(2) 0.35811(16) 0.0267(8) Uani 1 1 d . . .

loop_
_atom_site_aniso_label
_atom_site_aniso_U_11
_atom_site_aniso_U_22
_atom_site_aniso_U_33
_atom_site_aniso_U_23
_atom_site_aniso_U_13
_atom_site_aniso_U_12
Fe1 0.0222(2) 0.0234(3) 0.0314(3) -0.0021(2) -0.00080(19) -0.0005(2)
C1 0.0297(18) 0.0238(19) 0.031(2) -0.0014(16) 0.0039(15) -0.0025(14)
N1 0.0305(16) 0.0280(17) 0.0392(19) 0.0024(15) -0.0006(14) -0.0029(13)
C2 0.0321(19) 0.031(2) 0.038(2) -0.0017(18) 0.0022(17) -0.0088(16)
N2 0.048(2) 0.050(2) 0.045(2) -0.0114(19) 0.0129(17) -0.0109(18)
C3 0.0229(16) 0.034(2) 0.0262(19) -0.0075(16) -0.0019(14) 0.0005(15)
N3 0.0369(17) 0.0268(17) 0.0311(18) -0.0058(14) 0.0031(13) -0.0051(13)
N4 0.0287(16) 0.0257(17) 0.043(2) -0.0008(15) 0.0010(14) -0.0016(13)
N5 0.0295(16) 0.0250(17) 0.046(2) -0.0068(15) 0.0001(14) -0.0017(13)
N6 0.0305(16) 0.0253(16) 0.0362(18) 0.0002(14) 0.0013(13) 0.0025(13)
C4 0.0295(19) 0.033(2) 0.044(2) 0.0059(19) 0.0022(16) 0.0010(16)
C5 0.031(2) 0.033(2) 0.065(3) 0.010(2) 0.008(2) 0.0021(17)
C6 0.030(2) 0.022(2) 0.077(4) -0.003(2) 0.005(2) -0.0003(15)
N7 0.0406(18) 0.0274(17) 0.041(2) -0.0109(15) 0.0009(15) 0.0026(14)
N8 0.0264(15) 0.0274(16) 0.0323(18) -0.0062(14) -0.0035(12) 0.0003(12)
C7 0.0329(19) 0.034(2) 0.037(2) 0.0036(18) 0.0004(16) 0.0059(16)
C8 0.050(3) 0.053(3) 0.047(3) -0.004(2) 0.013(2) 0.011(2)
C9 0.054(3) 0.039(2) 0.044(3) -0.012(2) 0.004(2) 0.007(2)
N9 0.0310(16) 0.0369(19) 0.041(2) -0.0109(16) -0.0053(14) -0.0028(14)
N10 0.054(2) 0.0361(19) 0.0303(19) -0.0004(15) -0.0016(15) 0.0190(17)
C10 0.034(2) 0.036(2) 0.052(3) -0.006(2) -0.0026(18) 0.0095(17)
C11 0.039(2) 0.055(3) 0.064(3) -0.005(3) -0.022(2) 0.011(2)
C12 0.037(2) 0.048(3) 0.051(3) -0.010(2) -0.0151(19) 0.0007(19)
B1 0.033(2) 0.034(3) 0.048(3) -0.016(2) -0.004(2) -0.0033(19)
Mn1 0.0305(3) 0.0306(3) 0.0368(4) 0.0063(3) 0.0066(2) 0.0045(2)
N11 0.049(2) 0.045(2) 0.049(2) 0.0205(19) 0.0205(18) 0.0210(17)
O1 0.0301(13) 0.0235(13) 0.0348(15) -0.0041(11) 0.0025(11) -0.0019(10)
O2 0.0250(13) 0.0339(15) 0.0592(19) 0.0085(14) -0.0022(12) -0.0096(11)
C13 0.033(2) 0.036(2) 0.073(3) 0.036(2) -0.003(2) 0.0010(18)
C14 0.049(3) 0.027(2) 0.078(4) 0.029(2) -0.035(3) -0.0166(19)
C15 0.056(3) 0.041(3) 0.061(3) 0.012(2) -0.019(2) -0.011(2)
C16 0.082(4) 0.040(3) 0.077(4) 0.004(3) -0.036(3) -0.016(3)
C17 0.079(4) 0.045(3) 0.093(5) 0.005(3) -0.034(4) -0.006(3)
C18 0.051(3) 0.031(2) 0.074(4) 0.010(2) -0.034(3) -0.015(2)
C19 0.055(3) 0.045(3) 0.086(4) 0.030(3) -0.016(3) -0.006(2)
C20 0.049(3) 0.074(4) 0.085(4) 0.025(4) -0.017(3) 0.008(3)
C21 0.056(3) 0.061(3) 0.077(4) 0.032(3) 0.014(3) -0.001(3)
C22 0.038(2) 0.055(3) 0.066(3) 0.029(3) 0.000(2) 0.010(2)
C23 0.042(3) 0.049(3) 0.093(4) 0.047(3) 0.037(3) 0.027(2)
C24 0.060(3) 0.101(5) 0.118(5) 0.054(4) 0.054(4) 0.036(3)
C25 0.074(3) 0.046(3) 0.073(4) 0.028(3) 0.037(3) 0.034(3)
C26 0.107(4) 0.045(3) 0.033(3) 0.006(2) 0.007(3) 0.035(3)
C27 0.039(2) 0.037(2) 0.042(3) -0.0064(19) -0.0100(18) 0.0211(18)
C28 0.066(3) 0.057(3) 0.051(3) -0.027(2) -0.021(2) 0.029(2)
C29 0.0302(18) 0.0249(19) 0.043(2) -0.0067(17) -0.0100(16) 0.0072(15)
C30 0.030(2) 0.029(2) 0.067(3) -0.017(2) -0.012(2) 0.0011(16)
C31 0.032(2) 0.026(2) 0.084(4) -0.005(2) -0.010(2) -0.0076(16)
C32 0.034(2) 0.028(2) 0.058(3) 0.008(2) -0.0160(19) -0.0060(16)
C33 0.069(3) 0.050(3) 0.068(4) 0.030(3) -0.023(3) -0.034(3)
C34 0.112(5) 0.097(5) 0.039(3) 0.028(3) -0.020(3) -0.064(4)
C35 0.101(4) 0.073(4) 0.034(3) -0.002(3) -0.003(3) -0.051(3)
C36 0.055(3) 0.046(3) 0.035(2) -0.001(2) -0.0093(19) -0.022(2)
C37 0.0262(18) 0.0248(19) 0.044(2) 0.0072(17) -0.0076(16) -0.0044(14)
C38 0.0202(16) 0.0220(18) 0.038(2) -0.0030(16) -0.0053(14) -0.0014(13)

loop_
_atom_type_symbol
_atom_type_description
_atom_type_scat_dispersion_real
_atom_type_scat_dispersion_imag
_atom_type_scat_source
C C 0.0033 0.0016 'International Tables Vol C Tables 4.2.6.8 and 6.1.1.4'
H H 0.0000 0.0000 'International Tables Vol C Tables 4.2.6.8 and 6.1.1.4'
B B 0.0013 0.0007 'International Tables Vol C Tables 4.2.6.8 and 6.1.1.4'
N N 0.0061 0.0033 'International Tables Vol C Tables 4.2.6.8 and 6.1.1.4'
O O 0.0106 0.0060 'International Tables Vol C Tables 4.2.6.8 and 6.1.1.4'
Mn Mn 0.3368 0.7283 'International Tables Vol C Tables 4.2.6.8 and 6.1.1.4'
Fe Fe 0.3463 0.8444 'International Tables Vol C Tables 4.2.6.8 and 6.1.1.4'

loop_
_geom_angle_atom_site_label_1
_geom_angle_atom_site_label_2
_geom_angle_atom_site_label_3
_geom_angle
_geom_angle_site_symmetry_1
_geom_angle_site_symmetry_3
_geom_angle_publ_flag
C3 Fe1 C2 85.95(15) . . ?
C3 Fe1 C1 89.49(15) . . ?
C2 Fe1 C1 89.84(16) . . ?
C3 Fe1 N6 92.21(14) . . ?
C2 Fe1 N6 177.91(15) . . ?
C1 Fe1 N6 91.14(14) . . ?
C3 Fe1 N8 92.38(14) . . ?
C2 Fe1 N8 91.40(15) . . ?
C1 Fe1 N8 177.82(14) . . ?
N6 Fe1 N8 87.68(13) . . ?
C3 Fe1 N4 178.60(15) . . ?
C2 Fe1 N4 92.75(15) . . ?
C1 Fe1 N4 89.97(14) . . ?
N6 Fe1 N4 89.10(13) . . ?
N8 Fe1 N4 88.19(13) . . ?
N1 C1 Fe1 173.2(3) . . ?
C1 N1 Mn1 149.3(3) . . ?
N2 C2 Fe1 178.5(4) . . ?
N3 C3 Fe1 177.6(3) . . ?
C3 N3 Mn1 148.7(3) . 2_655 ?
C4 N4 N5 107.1(3) . . ?
C4 N4 Fe1 133.0(3) . . ?
N5 N4 Fe1 119.8(2) . . ?
C6 N5 N4 109.2(3) . . ?
C6 N5 B1 132.3(4) . . ?
N4 N5 B1 118.5(3) . . ?
C7 N6 N7 107.1(3) . . ?
C7 N6 Fe1 133.2(3) . . ?
N7 N6 Fe1 119.7(2) . . ?
N4 C4 C5 110.0(4) . . ?
C6 C5 C4 104.8(4) . . ?
N5 C6 C5 108.9(4) . . ?
C9 N7 N6 109.4(3) . . ?
C9 N7 B1 131.9(4) . . ?
N6 N7 B1 118.6(3) . . ?
C10 N8 N9 106.9(3) . . ?
C10 N8 Fe1 133.5(3) . . ?
N9 N8 Fe1 119.5(2) . . ?
N6 C7 C8 109.7(4) . . ?
C7 C8 C9 105.9(4) . . ?
N7 C9 C8 107.9(4) . . ?
C12 N9 N8 108.8(3) . . ?
C12 N9 B1 132.6(3) . . ?
N8 N9 B1 118.7(3) . . ?
C27 N10 C26 124.8(4) . . ?
C27 N10 Mn1 127.3(3) . . ?
C26 N10 Mn1 107.9(3) . . ?
N8 C10 C11 109.9(4) . . ?
C12 C11 C10 105.4(4) . . ?
N9 C12 C11 109.0(4) . . ?
N5 B1 N9 106.9(3) . . ?
N5 B1 N7 107.4(3) . . ?
N9 B1 N7 106.3(3) . . ?
O2 Mn1 O1 94.44(11) . . ?
O2 Mn1 N10 174.19(14) . . ?
O1 Mn1 N10 90.12(13) . . ?
O2 Mn1 N11 90.23(16) . . ?
O1 Mn1 N11 174.38(14) . . ?
N10 Mn1 N11 85.42(17) . . ?
O2 Mn1 N3 97.43(12) . 2_645 ?
O1 Mn1 N3 91.87(11) . 2_645 ?
N10 Mn1 N3 86.00(12) . 2_645 ?
N11 Mn1 N3 84.42(12) . 2_645 ?
O2 Mn1 N1 91.88(12) . . ?
O1 Mn1 N1 87.92(11) . . ?
N10 Mn1 N1 84.68(12) . . ?
N11 Mn1 N1 95.06(12) . . ?
N3 Mn1 N1 170.68(12) 2_645 . ?
C23 N11 C25 123.5(4) . . ?
C23 N11 Mn1 124.3(3) . . ?
C25 N11 Mn1 110.4(3) . . ?
C38 O1 Mn1 122.7(2) . . ?
C13 O2 Mn1 130.9(3) . . ?
O2 C13 C22 124.5(5) . . ?
O2 C13 C14 114.3(4) . . ?
C22 C13 C14 121.2(4) . . ?
C15 C14 C19 119.3(5) . . ?
C15 C14 C13 122.1(4) . . ?
C19 C14 C13 118.5(5) . . ?
C16 C15 C14 120.1(5) . . ?
C17 C16 C15 122.0(6) . . ?
C18 C17 C16 118.1(6) . . ?
C17 C18 C19 123.9(5) . . ?
C20 C19 C18 126.8(5) . . ?
C20 C19 C14 116.7(6) . . ?
C18 C19 C14 116.5(5) . . ?
C21 C20 C19 126.8(6) . . ?
C20 C21 C22 119.0(5) . . ?
C13 C22 C23 123.2(4) . . ?
C13 C22 C21 117.6(5) . . ?
C23 C22 C21 119.2(5) . . ?
N11 C23 C22 123.6(4) . . ?
N11 C23 C24 115.5(6) . . ?
C22 C23 C24 120.9(5) . . ?
N11 C25 C26 110.7(4) . . ?
N10 C26 C25 107.9(4) . . ?
N10 C27 C29 120.3(4) . . ?
N10 C27 C28 120.2(4) . . ?
C29 C27 C28 119.5(4) . . ?
C38 C29 C30 117.9(4) . . ?
C38 C29 C27 122.5(4) . . ?
C30 C29 C27 119.6(4) . . ?
C31 C30 C29 122.7(4) . . ?
C30 C31 C32 120.7(4) . . ?
C33 C32 C37 118.1(4) . . ?
C33 C32 C31 123.2(4) . . ?
C37 C32 C31 118.7(4) . . ?
C34 C33 C32 122.6(4) . . ?
C33 C34 C35 118.9(5) . . ?
C36 C35 C34 120.4(5) . . ?
C35 C36 C37 121.1(4) . . ?
C36 C37 C32 118.9(4) . . ?
C36 C37 C38 121.6(3) . . ?
C32 C37 C38 119.5(4) . . ?
O1 C38 C29 123.5(3) . . ?
O1 C38 C37 116.1(3) . . ?
C29 C38 C37 120.4(3) . . ?

loop_
_geom_bond_atom_site_label_1
_geom_bond_atom_site_label_2
_geom_bond_distance
_geom_bond_site_symmetry_2
_geom_bond_publ_flag
Fe1 C3 1.913(4) . ?
Fe1 C2 1.923(4) . ?
Fe1 C1 1.930(4) . ?
Fe1 N6 1.965(3) . ?
Fe1 N8 1.967(3) . ?
Fe1 N4 1.990(3) . ?
C1 N1 1.150(5) . ?
N1 Mn1 2.372(3) . ?
C2 N2 1.150(5) . ?
C3 N3 1.155(5) . ?
N3 Mn1 2.322(3) 2_655 ?
N4 C4 1.339(5) . ?
N4 N5 1.355(4) . ?
N5 C6 1.349(5) . ?
N5 B1 1.524(6) . ?
N6 C7 1.341(5) . ?
N6 N7 1.359(4) . ?
C4 C5 1.394(6) . ?
C5 C6 1.372(6) . ?
N7 C9 1.341(5) . ?
N7 B1 1.553(6) . ?
N8 C10 1.325(5) . ?
N8 N9 1.366(4) . ?
C7 C8 1.371(6) . ?
C8 C9 1.384(6) . ?
N9 C12 1.338(5) . ?
N9 B1 1.548(6) . ?
N10 C27 1.292(6) . ?
N10 C26 1.471(6) . ?
N10 Mn1 1.967(4) . ?
C10 C11 1.384(6) . ?
C11 C12 1.358(6) . ?
Mn1 O2 1.868(3) . ?
Mn1 O1 1.873(2) . ?
Mn1 N11 1.990(3) . ?
Mn1 N3 2.322(3) 2_645 ?
N11 C23 1.354(7) . ?
N11 C25 1.450(7) . ?
O1 C38 1.325(4) . ?
O2 C13 1.317(5) . ?
C13 C22 1.362(7) . ?
C13 C14 1.489(7) . ?
C14 C15 1.380(7) . ?
C14 C19 1.439(6) . ?
C15 C16 1.379(7) . ?
C16 C17 1.373(7) . ?
C17 C18 1.349(8) . ?
C18 C19 1.400(8) . ?
C19 C20 1.367(8) . ?
C20 C21 1.339(8) . ?
C21 C22 1.486(7) . ?
C22 C23 1.445(8) . ?
C23 C24 1.529(6) . ?
C25 C26 1.516(8) . ?
C27 C29 1.463(6) . ?
C27 C28 1.502(6) . ?
C29 C38 1.392(5) . ?
C29 C30 1.431(6) . ?
C30 C31 1.335(7) . ?
C31 C32 1.422(6) . ?
C32 C33 1.414(7) . ?
C32 C37 1.416(5) . ?
C33 C34 1.346(8) . ?
C34 C35 1.423(7) . ?
C35 C36 1.359(6) . ?
C36 C37 1.410(6) . ?
C37 C38 1.431(5) . ?

loop_
_platon_squeeze_void_nr
_platon_squeeze_void_average_x
_platon_squeeze_void_average_y
_platon_squeeze_void_average_z
_platon_squeeze_void_volume
_platon_squeeze_void_count_electrons
1 -0.002 0.001 0.000 341.3 64.6
2 -0.057 0.443 0.500 341.6 64.6
